data_4343622
loop_
_publ_author_name
'Sanjeewa, Liurukara D.'
'McGuire, Michael A.'
'Garlea, Vasile O.'
'Hu, Longyu'
'Chumanov, George'
'McMillen, Colin D.'
'Kolis, Joseph W.'

_publ_section_title
;
 Hydrothermal Synthesis and Characterization of Novel Brackebuschite-Type
 Transition Metal Vanadates: Ba2M(VO4)2(OH), M = V(3+), Mn(3+), and
 Fe(3+), with Interesting Jahn-Teller and Spin-Liquid Behavior.
;
_journal_issue 14
_journal_name_full 'Inorganic chemistry'
_journal_page_first 7014
_journal_page_last 7020
_journal_paper_doi 10.1021/acs.inorgchem.5b01037
_journal_volume 54
_journal_year 2015
_chemical_formula_sum 'Ba2 H Mn O9 V2'
_chemical_formula_weight 576.51
_chemical_name_systematic
; 
 ? 
;
_space_group_IT_number 11
_symmetry_cell_setting monoclinic
_symmetry_space_group_name_Hall '-P 2yb'
_symmetry_space_group_name_H-M 'P 1 21/m 1'
_atom_sites_solution_hydrogens difmap
_atom_sites_solution_primary direct
_atom_sites_solution_secondary difmap
_audit_creation_method SHELXL-97
_cell_angle_alpha 90.00
_cell_angle_beta 112.33(3)
_cell_angle_gamma 90.00
_cell_formula_units_Z 2
_cell_length_a 7.8709(16)
_cell_length_b 6.1841(12)
_cell_length_c 9.0589(18)
_cell_measurement_reflns_used 3427
_cell_measurement_temperature 293(2)
_cell_measurement_theta_max 25.04
_cell_measurement_theta_min 2.43
_cell_volume 407.87(17)
_computing_cell_refinement 'CrystalClear (Rigaku/MSC, 2006)'
_computing_data_collection 'CrystalClear (Rigaku/MSC, 2006)'
_computing_data_reduction 'CrystalClear (Rigaku/MSC, 2006)'
_computing_molecular_graphics 'DIAMOND (Bradenburg, 1999)'
_computing_publication_material 'SHELXL-97 (Sheldrick, 1997)'
_computing_structure_refinement 'SHELXL-97 (Sheldrick, 1997)'
_computing_structure_solution 'SHELXS-97 (Sheldrick, 1990)'
_diffrn_ambient_temperature 293(2)
_diffrn_detector_area_resol_mean 14.6199
_diffrn_measured_fraction_theta_full 0.997
_diffrn_measured_fraction_theta_max 0.997
_diffrn_measurement_device_type 'Rigaku AFC8S'
_diffrn_measurement_method '\w scans'
_diffrn_radiation_monochromator graphite
_diffrn_radiation_source 'fine-focus sealed tube'
_diffrn_radiation_type MoK\a
_diffrn_radiation_wavelength 0.71073
_diffrn_reflns_av_R_equivalents 0.0260
_diffrn_reflns_av_sigmaI/netI 0.0156
_diffrn_reflns_limit_h_max 9
_diffrn_reflns_limit_h_min -8
_diffrn_reflns_limit_k_max 7
_diffrn_reflns_limit_k_min -7
_diffrn_reflns_limit_l_max 10
_diffrn_reflns_limit_l_min -10
_diffrn_reflns_number 3427
_diffrn_reflns_theta_full 25.04
_diffrn_reflns_theta_max 25.04
_diffrn_reflns_theta_min 2.43
_diffrn_standards_decay_% 0
_diffrn_standards_interval_count 0
_diffrn_standards_interval_time 0
_diffrn_standards_number 0
_exptl_absorpt_coefficient_mu 13.246
_exptl_absorpt_correction_T_max 1.0000
_exptl_absorpt_correction_T_min 0.7935
_exptl_absorpt_correction_type multi-scan
_exptl_absorpt_process_details 'REQAB,RIGAKU/MSC,The Woodlands,TX,USA,1999.'
_exptl_crystal_colour brown
_exptl_crystal_density_diffrn 4.694
_exptl_crystal_density_method 'not measured'
_exptl_crystal_description prism
_exptl_crystal_F_000 512
_exptl_crystal_size_max 0.14
_exptl_crystal_size_mid 0.08
_exptl_crystal_size_min 0.05
_refine_diff_density_max 0.840
_refine_diff_density_min -0.753
_refine_diff_density_rms 0.144
_refine_ls_extinction_coef 0.0031(3)
_refine_ls_extinction_expression Fc^*^=kFc[1+0.001xFc^2^\l^3^/sin(2\q)]^-1/4^
_refine_ls_extinction_method none
_refine_ls_goodness_of_fit_ref 1.006
_refine_ls_hydrogen_treatment mixed
_refine_ls_matrix_type full
_refine_ls_number_parameters 83
_refine_ls_number_reflns 791
_refine_ls_number_restraints 7
_refine_ls_restrained_S_all 1.005
_refine_ls_R_factor_all 0.0188
_refine_ls_R_factor_gt 0.0175
_refine_ls_shift/su_max 0.001
_refine_ls_shift/su_mean 0.000
_refine_ls_structure_factor_coef Fsqd
_refine_ls_weighting_details 'calc w=1/[\s^2^(Fo^2^)+(0.0204P)^2^+2.0732P] where P=(Fo^2^+2Fc^2^)/3'
_refine_ls_weighting_scheme calc
_refine_ls_wR_factor_gt 0.0406
_refine_ls_wR_factor_ref 0.0413
_reflns_number_gt 750
_reflns_number_total 791
_reflns_threshold_expression >2sigma(I)
_cod_data_source_file ic5b01037_si_001.cif
_cod_data_source_block Ba2HMnO9V2
_cod_depositor_comments
;
The following automatic conversions were performed:

'_symmetry_cell_setting' value 'Monoclinic' changed to 'monoclinic'
according to
/usr/data/users/saulius/crontab/automatic-downloads/rss-feeds/ACS/lib/dictionaries/cif_core.dic
dictionary named 'cif_core.dic' version 2.4.2 from 2011-04-26.

Automatic conversion script
Id: cif_fix_values 3271 2015-04-21 07:52:19Z andrius 

 Adding full bibliography for 4343620--4343623.cif.
;
_cod_original_cell_volume 407.88(14)
_cod_original_sg_symbol_H-M P2(1)/m
_cod_database_code 4343622

loop_
_symmetry_equiv_pos_as_xyz
'x, y, z'
'-x, y+1/2, -z'
'-x, -y, -z'
'x, -y-1/2, z'

loop_
_atom_site_label
_atom_site_type_symbol
_atom_site_fract_x
_atom_site_fract_y
_atom_site_fract_z
_atom_site_U_iso_or_equiv
_atom_site_adp_type
_atom_site_occupancy
_atom_site_symmetry_multiplicity
_atom_site_calc_flag
_atom_site_refinement_flags
Ba1 Ba 0.67989(4) 0.2500 0.59259(4) 0.01123(13) Uani 1 2 d S
Ba2 Ba 0.26500(5) 0.2500 0.76024(4) 0.01438(13) Uani 1 2 d S
Mn Mn 1.0000 0.0000 1.0000 0.00845(19) Uani 1 2 d S
V1 V 0.95207(12) -0.2500 0.66895(11) 0.0082(2) Uani 1 2 d S
V2 V 0.44840(12) 0.2500 0.17545(10) 0.0084(2) Uani 1 2 d S
O1 O 0.9940(4) -0.0110(4) 0.7851(3) 0.0116(6) Uani 1 1 d .
O2 O 0.5057(4) 0.0301(5) 0.2965(3) 0.0143(6) Uani 1 1 d .
O3 O 0.2120(5) 0.2500 0.0510(5) 0.0119(8) Uani 1 2 d S
O4 O 0.7331(5) -0.2500 0.5467(5) 0.0168(9) Uani 1 2 d S
O5 O 0.8361(5) 0.2500 0.9369(4) 0.0073(8) Uani 1 2 d SDU
H5 H 0.754(7) 0.2500 0.981(8) 0.020(18) Uiso 1 2 d SD
O6 O 1.0739(6) -0.2500 0.5548(5) 0.0210(10) Uani 1 2 d S
O7 O 0.5678(6) 0.2500 0.0560(5) 0.0225(10) Uani 1 2 d S

loop_
_atom_site_aniso_label
_atom_site_aniso_U_11
_atom_site_aniso_U_22
_atom_site_aniso_U_33
_atom_site_aniso_U_23
_atom_site_aniso_U_13
_atom_site_aniso_U_12
Ba1 0.01002(19) 0.01367(19) 0.01006(19) 0.000 0.00388(13) 0.000
Ba2 0.01173(19) 0.0209(2) 0.01240(19) 0.000 0.00675(14) 0.000
Mn 0.0107(4) 0.0075(4) 0.0070(4) 0.0002(3) 0.0031(3) 0.0005(3)
V1 0.0085(4) 0.0080(5) 0.0085(5) 0.000 0.0036(4) 0.000
V2 0.0079(4) 0.0099(5) 0.0067(4) 0.000 0.0019(4) 0.000
O1 0.0128(13) 0.0098(13) 0.0119(12) -0.0003(11) 0.0045(11) -0.0007(11)
O2 0.0152(13) 0.0118(14) 0.0159(13) 0.0016(12) 0.0059(11) -0.0001(12)
O3 0.0068(18) 0.016(2) 0.0115(19) 0.000 0.0023(15) 0.000
O4 0.011(2) 0.024(2) 0.0117(19) 0.000 0.0009(16) 0.000
O5 0.0066(11) 0.0076(11) 0.0090(11) 0.000 0.0044(8) 0.000
O6 0.021(2) 0.026(2) 0.022(2) 0.000 0.0146(19) 0.000
O7 0.021(2) 0.034(3) 0.017(2) 0.000 0.0109(18) 0.000

loop_
_atom_type_symbol
_atom_type_description
_atom_type_scat_dispersion_real
_atom_type_scat_dispersion_imag
_atom_type_scat_source
O O 0.0106 0.0060 'International Tables Vol C Tables 4.2.6.8 and 6.1.1.4'
V V 0.3005 0.5294 'International Tables Vol C Tables 4.2.6.8 and 6.1.1.4'
Mn Mn 0.3368 0.7283 'International Tables Vol C Tables 4.2.6.8 and 6.1.1.4'
Ba Ba -0.3244 2.2819 'International Tables Vol C Tables 4.2.6.8 and 6.1.1.4'
H H 0.0000 0.0000 'International Tables Vol C Tables 4.2.6.8 and 6.1.1.4'

loop_
_geom_angle_atom_site_label_1
_geom_angle_atom_site_label_2
_geom_angle_atom_site_label_3
_geom_angle
_geom_angle_site_symmetry_1
_geom_angle_site_symmetry_3
O2 Ba1 O2 80.02(12) 3_656 2_656
O2 Ba1 O6 139.99(6) 3_656 3_756
O2 Ba1 O6 139.99(6) 2_656 3_756
O2 Ba1 O2 84.79(9) 3_656 .
O2 Ba1 O2 121.49(5) 2_656 .
O6 Ba1 O2 73.61(10) 3_756 .
O2 Ba1 O2 121.49(5) 3_656 4_565
O2 Ba1 O2 84.79(8) 2_656 4_565
O6 Ba1 O2 73.61(10) 3_756 4_565
O2 Ba1 O2 56.97(12) . 4_565
O2 Ba1 O5 70.46(8) 3_656 .
O2 Ba1 O5 70.46(8) 2_656 .
O6 Ba1 O5 115.92(12) 3_756 .
O2 Ba1 O5 150.69(6) . .
O2 Ba1 O5 150.69(6) 4_565 .
O2 Ba1 O1 126.16(8) 3_656 4_565
O2 Ba1 O1 82.97(8) 2_656 4_565
O6 Ba1 O1 72.25(9) 3_756 4_565
O2 Ba1 O1 145.39(8) . 4_565
O2 Ba1 O1 107.12(8) 4_565 4_565
O5 Ba1 O1 55.71(8) . 4_565
O2 Ba1 O1 82.97(8) 3_656 .
O2 Ba1 O1 126.16(8) 2_656 .
O6 Ba1 O1 72.25(9) 3_756 .
O2 Ba1 O1 107.12(8) . .
O2 Ba1 O1 145.39(8) 4_565 .
O5 Ba1 O1 55.71(8) . .
O1 Ba1 O1 67.31(11) 4_565 .
O2 Ba1 O4 60.24(8) 3_656 3_656
O2 Ba1 O4 60.24(8) 2_656 3_656
O6 Ba1 O4 130.37(12) 3_756 3_656
O2 Ba1 O4 63.16(9) . 3_656
O2 Ba1 O4 63.16(9) 4_565 3_656
O5 Ba1 O4 113.71(11) . 3_656
O1 Ba1 O4 141.96(6) 4_565 3_656
O1 Ba1 O4 141.96(6) . 3_656
O2 Ba1 O4 142.53(9) 3_656 1_565
O2 Ba1 O4 62.55(10) 2_656 1_565
O6 Ba1 O4 77.46(7) 3_756 1_565
O2 Ba1 O4 112.47(9) . 1_565
O2 Ba1 O4 56.73(9) 4_565 1_565
O5 Ba1 O4 96.81(7) . 1_565
O1 Ba1 O4 54.09(9) 4_565 1_565
O1 Ba1 O4 119.67(9) . 1_565
O4 Ba1 O4 96.92(7) 3_656 1_565
O2 Ba1 O4 62.55(10) 3_656 .
O2 Ba1 O4 142.53(9) 2_656 .
O6 Ba1 O4 77.46(7) 3_756 .
O2 Ba1 O4 56.73(9) . .
O2 Ba1 O4 112.47(9) 4_565 .
O5 Ba1 O4 96.81(7) . .
O1 Ba1 O4 119.67(9) 4_565 .
O1 Ba1 O4 54.09(9) . .
O4 Ba1 O4 96.92(7) 3_656 .
O4 Ba1 O4 154.73(15) 1_565 .
O2 Ba1 V2 105.53(6) 3_656 .
O2 Ba1 V2 105.53(6) 2_656 .
O6 Ba1 V2 69.51(10) 3_756 .
O2 Ba1 V2 28.54(6) . .
O2 Ba1 V2 28.54(6) 4_565 .
O5 Ba1 V2 174.57(7) . .
O1 Ba1 V2 128.23(6) 4_565 .
O1 Ba1 V2 128.23(6) . .
O4 Ba1 V2 60.85(8) 3_656 .
O4 Ba1 V2 84.22(7) 1_565 .
O4 Ba1 V2 84.22(7) . .
O2 Ba2 O2 80.23(12) 2_656 3_656
O2 Ba2 O1 172.42(8) 2_656 1_455
O2 Ba2 O1 103.62(9) 3_656 1_455
O2 Ba2 O1 103.62(9) 2_656 4_465
O2 Ba2 O1 172.42(8) 3_656 4_465
O1 Ba2 O1 71.82(11) 1_455 4_465
O2 Ba2 O4 63.30(8) 2_656 3_656
O2 Ba2 O4 63.30(8) 3_656 3_656
O1 Ba2 O4 112.33(9) 1_455 3_656
O1 Ba2 O4 112.33(9) 4_465 3_656
O2 Ba2 O3 121.81(8) 2_656 1_556
O2 Ba2 O3 121.81(8) 3_656 1_556
O1 Ba2 O3 61.90(8) 1_455 1_556
O1 Ba2 O3 61.90(8) 4_465 1_556
O4 Ba2 O3 172.42(11) 3_656 1_556
O2 Ba2 O7 78.22(9) 2_656 1_556
O2 Ba2 O7 78.22(9) 3_656 1_556
O1 Ba2 O7 108.83(9) 1_455 1_556
O1 Ba2 O7 108.83(9) 4_465 1_556
O4 Ba2 O7 128.53(12) 3_656 1_556
O3 Ba2 O7 59.05(12) 1_556 1_556
O2 Ba2 O6 103.36(8) 2_656 3_656
O2 Ba2 O6 103.36(8) 3_656 3_656
O1 Ba2 O6 69.52(8) 1_455 3_656
O1 Ba2 O6 69.52(8) 4_465 3_656
O4 Ba2 O6 53.58(11) 3_656 3_656
O3 Ba2 O6 118.84(11) 1_556 3_656
O7 Ba2 O6 177.89(11) 1_556 3_656
O2 Ba2 V2 100.01(6) 2_656 1_556
O2 Ba2 V2 100.01(6) 3_656 1_556
O1 Ba2 V2 85.85(6) 1_455 1_556
O1 Ba2 V2 85.85(6) 4_465 1_556
O4 Ba2 V2 157.14(8) 3_656 1_556
O3 Ba2 V2 30.44(8) 1_556 1_556
O7 Ba2 V2 28.61(9) 1_556 1_556
O6 Ba2 V2 149.28(8) 3_656 1_556
O2 Ba2 V1 82.61(6) 2_656 3_656
O2 Ba2 V1 82.61(6) 3_656 3_656
O1 Ba2 V1 91.36(6) 1_455 3_656
O1 Ba2 V1 91.36(6) 4_465 3_656
O4 Ba2 V1 26.30(8) 3_656 3_656
O3 Ba2 V1 146.12(8) 1_556 3_656
O7 Ba2 V1 154.83(9) 1_556 3_656
O6 Ba2 V1 27.28(8) 3_656 3_656
V2 Ba2 V1 176.56(2) 1_556 3_656
O2 Ba2 V2 24.24(6) 2_656 3_666
O2 Ba2 V2 98.83(6) 3_656 3_666
O1 Ba2 V2 155.86(6) 1_455 3_666
O1 Ba2 V2 86.72(6) 4_465 3_666
O4 Ba2 V2 85.63(5) 3_656 3_666
O3 Ba2 V2 98.57(5) 1_556 3_666
O7 Ba2 V2 67.13(4) 1_556 3_666
O6 Ba2 V2 113.79(4) 3_656 3_666
V2 Ba2 V2 81.58(3) 1_556 3_666
V1 Ba2 V2 100.30(2) 3_656 3_666
O2 Ba2 V2 98.83(6) 2_656 3_656
O2 Ba2 V2 24.24(6) 3_656 3_656
O1 Ba2 V2 86.72(6) 1_455 3_656
O1 Ba2 V2 155.86(6) 4_465 3_656
O4 Ba2 V2 85.63(5) 3_656 3_656
O3 Ba2 V2 98.57(5) 1_556 3_656
O7 Ba2 V2 67.13(4) 1_556 3_656
O6 Ba2 V2 113.79(4) 3_656 3_656
V2 Ba2 V2 81.58(3) 1_556 3_656
V1 Ba2 V2 100.30(2) 3_656 3_656
V2 Ba2 V2 111.52(3) 3_666 3_656
O1 Mn O1 180.000(1) . 3_757
O1 Mn O5 91.58(13) . 3_757
O1 Mn O5 88.42(13) 3_757 3_757
O1 Mn O5 88.42(13) . .
O1 Mn O5 91.58(13) 3_757 .
O5 Mn O5 180.000(1) 3_757 .
O1 Mn O3 87.85(13) . 1_656
O1 Mn O3 92.15(13) 3_757 1_656
O5 Mn O3 97.54(11) 3_757 1_656
O5 Mn O3 82.46(11) . 1_656
O1 Mn O3 92.15(13) . 3_656
O1 Mn O3 87.85(13) 3_757 3_656
O5 Mn O3 82.46(11) 3_757 3_656
O5 Mn O3 97.54(11) . 3_656
O3 Mn O3 180.0 1_656 3_656
O1 Mn Mn 92.01(8) . 2_757
O1 Mn Mn 87.99(8) 3_757 2_757
O5 Mn Mn 142.27(8) 3_757 2_757
O5 Mn Mn 37.73(8) . 2_757
O3 Mn Mn 45.13(7) 1_656 2_757
O3 Mn Mn 134.87(7) 3_656 2_757
O1 Mn Mn 87.99(8) . 2_747
O1 Mn Mn 92.01(8) 3_757 2_747
O5 Mn Mn 37.73(8) 3_757 2_747
O5 Mn Mn 142.27(8) . 2_747
O3 Mn Mn 134.87(7) 1_656 2_747
O3 Mn Mn 45.13(7) 3_656 2_747
Mn Mn Mn 180.0 2_757 2_747
O1 Mn Ba2 42.11(8) . 1_655
O1 Mn Ba2 137.89(8) 3_757 1_655
O5 Mn Ba2 92.49(10) 3_757 1_655
O5 Mn Ba2 87.51(10) . 1_655
O3 Mn Ba2 45.98(10) 1_656 1_655
O3 Mn Ba2 134.02(10) 3_656 1_655
Mn Mn Ba2 66.390(6) 2_757 1_655
Mn Mn Ba2 113.610(7) 2_747 1_655
O1 Mn Ba2 137.89(8) . 3_657
O1 Mn Ba2 42.11(8) 3_757 3_657
O5 Mn Ba2 87.51(10) 3_757 3_657
O5 Mn Ba2 92.49(10) . 3_657
O3 Mn Ba2 134.02(10) 1_656 3_657
O3 Mn Ba2 45.98(10) 3_656 3_657
Mn Mn Ba2 113.610(7) 2_757 3_657
Mn Mn Ba2 66.390(7) 2_747 3_657
Ba2 Mn Ba2 180.0 1_655 3_657
O1 Mn Ba1 134.27(8) . 3_757
O1 Mn Ba1 45.73(8) 3_757 3_757
O5 Mn Ba1 45.13(10) 3_757 3_757
O5 Mn Ba1 134.87(10) . 3_757
O3 Mn Ba1 85.06(9) 1_656 3_757
O3 Mn Ba1 94.94(9) 3_656 3_757
Mn Mn Ba1 113.286(9) 2_757 3_757
Mn Mn Ba1 66.714(9) 2_747 3_757
Ba2 Mn Ba1 113.405(18) 1_655 3_757
Ba2 Mn Ba1 66.595(18) 3_657 3_757
O1 Mn Ba1 45.73(8) . .
O1 Mn Ba1 134.27(8) 3_757 .
O5 Mn Ba1 134.87(10) 3_757 .
O5 Mn Ba1 45.13(10) . .
O3 Mn Ba1 94.94(9) 1_656 .
O3 Mn Ba1 85.06(9) 3_656 .
Mn Mn Ba1 66.714(9) 2_757 .
Mn Mn Ba1 113.286(9) 2_747 .
Ba2 Mn Ba1 66.595(18) 1_655 .
Ba2 Mn Ba1 113.405(18) 3_657 .
Ba1 Mn Ba1 180.0 3_757 .
O6 V1 O4 106.5(2) . .
O6 V1 O1 110.47(12) . .
O4 V1 O1 107.98(11) . .
O6 V1 O1 110.47(12) . 4
O4 V1 O1 107.98(11) . 4
O1 V1 O1 113.14(18) . 4
O6 V1 Ba2 58.40(16) . 3_656
O4 V1 Ba2 48.14(14) . 3_656
O1 V1 Ba2 123.08(9) . 3_656
O1 V1 Ba2 123.08(9) 4 3_656
O6 V1 Ba1 108.48(8) . 1_545
O4 V1 Ba1 59.36(3) . 1_545
O1 V1 Ba1 141.05(9) . 1_545
O1 V1 Ba1 51.19(9) 4 1_545
Ba2 V1 Ba1 78.07(2) 3_656 1_545
O6 V1 Ba1 108.48(7) . .
O4 V1 Ba1 59.36(3) . .
O1 V1 Ba1 51.19(9) . .
O1 V1 Ba1 141.05(9) 4 .
Ba2 V1 Ba1 78.07(2) 3_656 .
Ba1 V1 Ba1 114.59(3) 1_545 .
O6 V1 Ba2 70.03(8) . 1_655
O4 V1 Ba2 124.24(4) . 1_655
O1 V1 Ba2 40.63(9) . 1_655
O1 V1 Ba2 125.75(10) 4 1_655
Ba2 V1 Ba2 103.57(3) 3_656 1_655
Ba1 V1 Ba2 176.26(2) 1_545 1_655
Ba1 V1 Ba2 69.119(19) . 1_655
O6 V1 Ba2 70.03(8) . 1_645
O4 V1 Ba2 124.24(4) . 1_645
O1 V1 Ba2 125.75(10) . 1_645
O1 V1 Ba2 40.63(9) 4 1_645
Ba2 V1 Ba2 103.57(3) 3_656 1_645
Ba1 V1 Ba2 69.119(19) 1_545 1_645
Ba1 V1 Ba2 176.26(2) . 1_645
Ba2 V1 Ba2 107.17(3) 1_655 1_645
O7 V2 O2 109.86(13) . 4_565
O7 V2 O2 109.86(13) . .
O2 V2 O2 106.5(2) 4_565 .
O7 V2 O3 107.4(2) . .
O2 V2 O3 111.61(12) 4_565 .
O2 V2 O3 111.61(12) . .
O7 V2 Ba2 53.69(15) . 1_554
O2 V2 Ba2 126.72(10) 4_565 1_554
O2 V2 Ba2 126.72(10) . 1_554
O3 V2 Ba2 53.70(13) . 1_554
O7 V2 Ba1 120.24(15) . .
O2 V2 Ba1 53.39(10) 4_565 .
O2 V2 Ba1 53.39(10) . .
O3 V2 Ba1 132.37(13) . .
Ba2 V2 Ba1 173.93(3) 1_554 .
O7 V2 Ba2 69.44(7) . 3_666
O2 V2 Ba2 40.56(10) 4_565 3_666
O2 V2 Ba2 124.43(10) . 3_666
O3 V2 Ba2 121.64(3) . 3_666
Ba2 V2 Ba2 98.42(3) 1_554 3_666
Ba1 V2 Ba2 78.29(2) . 3_666
O7 V2 Ba2 69.44(7) . 3_656
O2 V2 Ba2 124.43(10) 4_565 3_656
O2 V2 Ba2 40.56(10) . 3_656
O3 V2 Ba2 121.64(3) . 3_656
Ba2 V2 Ba2 98.42(3) 1_554 3_656
Ba1 V2 Ba2 78.29(2) . 3_656
Ba2 V2 Ba2 111.52(3) 3_666 3_656
V1 O1 Mn 123.79(15) . .
V1 O1 Ba2 114.59(12) . 1_655
Mn O1 Ba2 109.82(11) . 1_655
V1 O1 Ba1 100.52(11) . .
Mn O1 Ba1 105.93(11) . .
Ba2 O1 Ba1 97.71(9) 1_655 .
V2 O2 Ba2 115.20(13) . 3_656
V2 O2 Ba1 135.04(14) . 3_656
Ba2 O2 Ba1 98.95(9) 3_656 3_656
V2 O2 Ba1 98.07(12) . .
Ba2 O2 Ba1 111.68(10) 3_656 .
Ba1 O2 Ba1 95.21(8) 3_656 .
V2 O3 Mn 131.73(10) . 1_454
V2 O3 Mn 131.73(10) . 2_656
Mn O3 Mn 89.74(14) 1_454 2_656
V2 O3 Ba2 95.86(16) . 1_554
Mn O3 Ba2 100.03(12) 1_454 1_554
Mn O3 Ba2 100.03(12) 2_656 1_554
V1 O4 Ba2 105.56(19) . 3_656
V1 O4 Ba1 164.7(2) . 3_656
Ba2 O4 Ba1 89.78(11) 3_656 3_656
V1 O4 Ba1 93.90(8) . .
Ba2 O4 Ba1 100.49(7) 3_656 .
Ba1 O4 Ba1 83.08(7) 3_656 .
V1 O4 Ba1 93.90(8) . 1_545
Ba2 O4 Ba1 100.49(7) 3_656 1_545
Ba1 O4 Ba1 83.08(7) 3_656 1_545
Ba1 O4 Ba1 154.73(15) . 1_545
Mn O5 Mn 104.53(17) 2_757 .
Mn O5 Ba1 106.18(12) 2_757 .
Mn O5 Ba1 106.18(12) . .
V1 O6 Ba1 171.5(2) . 3_756
V1 O6 Ba2 94.33(18) . 3_656
Ba1 O6 Ba2 94.16(13) 3_756 3_656
V2 O7 Ba2 97.70(19) . 1_554

loop_
_geom_bond_atom_site_label_1
_geom_bond_atom_site_label_2
_geom_bond_distance
_geom_bond_site_symmetry_2
Ba1 O2 2.694(3) 3_656
Ba1 O2 2.694(3) 2_656
Ba1 O6 2.739(4) 3_756
Ba1 O2 2.851(3) .
Ba1 O2 2.851(3) 4_565
Ba1 O5 2.886(4) .
Ba1 O1 2.912(3) 4_565
Ba1 O1 2.912(3) .
Ba1 O4 3.007(4) 3_656
Ba1 O4 3.1688(11) 1_565
Ba1 O4 3.1688(11) .
Ba1 V2 3.5168(15) .
Ba2 O2 2.688(3) 2_656
Ba2 O2 2.688(3) 3_656
Ba2 O1 2.752(3) 1_455
Ba2 O1 2.752(3) 4_465
Ba2 O4 2.786(4) 3_656
Ba2 O3 2.819(4) 1_556
Ba2 O7 2.829(5) 1_556
Ba2 O6 3.078(5) 3_656
Ba2 V2 3.4794(14) 1_556
Ba2 V1 3.6039(15) 3_656
Ba2 V2 3.7403(8) 3_666
Ba2 V2 3.7403(8) 3_656
Mn O1 1.930(3) .
Mn O1 1.930(3) 3_757
Mn O5 1.955(2) 3_757
Mn O5 1.955(2) .
Mn O3 2.191(3) 1_656
Mn O3 2.191(3) 3_656
Mn Mn 3.0921(6) 2_757
Mn Mn 3.0921(6) 2_747
Mn Ba2 3.8601(8) 1_655
Mn Ba2 3.8601(8) 3_657
Mn Ba1 3.9108(13) 3_757
V1 O6 1.656(4) .
V1 O4 1.658(4) .
V1 O1 1.771(3) .
V1 O1 1.771(3) 4
V1 Ba2 3.6039(15) 3_656
V1 Ba1 3.6746(8) 1_545
V1 Ba2 3.8424(8) 1_655
V1 Ba2 3.8424(8) 1_645
V2 O7 1.681(4) .
V2 O2 1.697(3) 4_565
V2 O2 1.697(3) .
V2 O3 1.772(4) .
V2 Ba2 3.4794(14) 1_554
V2 Ba2 3.7403(8) 3_666
V2 Ba2 3.7403(8) 3_656
O1 Ba2 2.752(3) 1_655
O2 Ba2 2.688(3) 3_656
O2 Ba1 2.694(3) 3_656
O3 Mn 2.191(3) 1_454
O3 Mn 2.191(3) 2_656
O3 Ba2 2.819(4) 1_554
O4 Ba2 2.786(4) 3_656
O4 Ba1 3.007(4) 3_656
O4 Ba1 3.1688(11) 1_545
O5 Mn 1.955(2) 2_757
O6 Ba1 2.739(4) 3_756
O6 Ba2 3.078(5) 3_656
O7 Ba2 2.829(5) 1_554
